data_1527304
loop_
_publ_author_name
'Dorm, E.'

_publ_section_title
;
 The crystal structure of mercury(I) sulfate and selenate
;
_journal_name_full 'Acta Chemica Scandinavica (1-27,1973-42,1988)'
_journal_page_first 1607
_journal_page_last 1615
_journal_volume 23
_journal_year 1969
_chemical_formula_sum 'Hg2 O4 Se'
_chemical_name_systematic 'Hg2 Se O4'
_space_group_IT_number 13
_symmetry_space_group_name_Hall '-P 2yc'
_symmetry_space_group_name_H-M 'P 1 2/c 1'
_cell_angle_alpha 90
_cell_angle_beta 90.98
_cell_angle_gamma 90
_cell_formula_units_Z 2
_cell_length_a 6.3507
_cell_length_b 4.587
_cell_length_c 8.499
_cell_volume 247.545
_citation_journal_id_ASTM ACSAA4
_cod_data_source_file Dorm_ACSAA4_1969_1174.cif
_cod_data_source_block Hg2O4Se1
_cod_original_cell_volume 247.5453
_cod_original_formula_sum 'Hg2 O4 Se1'
_cod_database_code 1527304

loop_
_symmetry_equiv_pos_as_xyz
x,y,z
-x,y,-z+1/2
-x,-y,-z
x,-y,z-1/2

loop_
_atom_site_label
_atom_site_type_symbol
_atom_site_fract_x
_atom_site_fract_y
_atom_site_fract_z
_atom_site_occupancy
_atom_site_U_iso_or_equiv
Se1 Se+6 0.5 0.551 0.75 1 0.0
O1 O-2 0.72 0.38 0.259 1 0.0
Hg1 Hg+1 0.1939 0.0419 0.0138 1 0.0
O2 O-2 0.506 0.769 0.093 1 0.0
